data_2211958
loop_
_publ_author_name
'Wagner, Christoph'
'Merzweiler, Kurt'

_publ_section_title
;
 Poly[[diaqua(\m~4~-3-sulfonatobenzoato)lead(II)] 4,4'-bipyridine]
;
_journal_coeditor_code TK2103
_journal_issue 1
_journal_name_full 'Acta Crystallographica Section E'
_journal_page_first m111
_journal_page_last m113
_journal_paper_doi 10.1107/S1600536806051270
_journal_volume 63
_journal_year 2007
_chemical_formula_iupac '[Pb (C7 H4 O5 S) (H2 O)2], C10 H8 N2'
_chemical_formula_moiety 'C7 H8 O7 Pb S, C10 H8 N2'
_chemical_formula_sum 'C17 H16 N2 O7 Pb S'
_chemical_formula_weight 599.57
_chemical_name_systematic
;
Poly[[diaqua(\m~4~-3-sulfonatobenzoato)lead(II)] 4,4'-bipyridine]
;
_space_group_IT_number 2
_symmetry_cell_setting triclinic
_symmetry_space_group_name_Hall '-P 1'
_symmetry_space_group_name_H-M 'P -1'
_atom_sites_solution_hydrogens geom
_atom_sites_solution_primary direct
_atom_sites_solution_secondary difmap
_audit_creation_method SHELXL-97
_cell_angle_alpha 89.19(4)
_cell_angle_beta 80.73(4)
_cell_angle_gamma 78.05(4)
_cell_formula_units_Z 2
_cell_length_a 8.178(5)
_cell_length_b 9.483(4)
_cell_length_c 12.790(6)
_cell_measurement_reflns_used 24
_cell_measurement_temperature 293(2)
_cell_measurement_theta_max 11.0
_cell_measurement_theta_min 7.7
_cell_volume 957.5(9)
_computing_cell_refinement STADI-4
_computing_data_collection 'STADI-4 (Stoe & Cie, 1996)'
_computing_data_reduction STADI-4
_computing_molecular_graphics 'DIAMOND (Brandenburg, 2001)'
_computing_publication_material SHELXL97
_computing_structure_refinement 'SHELXL97 (Sheldrick, 1997)'
_computing_structure_solution 'SHELXS97 (Sheldrick, 1997)'
_diffrn_ambient_temperature 293(2)
_diffrn_measured_fraction_theta_full 1.000
_diffrn_measured_fraction_theta_max 1.000
_diffrn_measurement_device_type 'Stoe Stadi-4'
_diffrn_measurement_method \w--2\q
_diffrn_radiation_monochromator graphite
_diffrn_radiation_source 'fine-focus sealed tube'
_diffrn_radiation_type MoK\a
_diffrn_radiation_wavelength 0.71073
_diffrn_reflns_av_R_equivalents 0.031
_diffrn_reflns_av_sigmaI/netI 0.033
_diffrn_reflns_limit_h_max 9
_diffrn_reflns_limit_h_min -9
_diffrn_reflns_limit_k_max 11
_diffrn_reflns_limit_k_min -11
_diffrn_reflns_limit_l_max 15
_diffrn_reflns_limit_l_min -15
_diffrn_reflns_number 6715
_diffrn_reflns_theta_full 25.0
_diffrn_reflns_theta_max 25.00
_diffrn_reflns_theta_min 1.61
_diffrn_standards_decay_% 'random variation +-5'
_diffrn_standards_interval_time 60
_diffrn_standards_number 2
_exptl_absorpt_coefficient_mu 8.962
_exptl_absorpt_correction_T_max 0.445
_exptl_absorpt_correction_T_min 0.054
_exptl_absorpt_correction_type psi-scan
_exptl_absorpt_process_details '(X-RED32; Stoe & Cie, 1996)'
_exptl_crystal_colour colourless
_exptl_crystal_density_diffrn 2.080
_exptl_crystal_density_method 'not measured'
_exptl_crystal_description needle
_exptl_crystal_F_000 572
_exptl_crystal_size_max 0.38
_exptl_crystal_size_mid 0.09
_exptl_crystal_size_min 0.09
_refine_diff_density_max 0.978
_refine_diff_density_min -0.793
_refine_ls_extinction_coef 0.0110(6)
_refine_ls_extinction_expression Fc^*^=kFc[1+0.001xFc^2^\l^3^/sin(2\q)]^-1/4^
_refine_ls_extinction_method SHELXL97
_refine_ls_goodness_of_fit_ref 1.190
_refine_ls_hydrogen_treatment mixed
_refine_ls_matrix_type full
_refine_ls_number_parameters 270
_refine_ls_number_reflns 3380
_refine_ls_number_restraints 6
_refine_ls_restrained_S_all 1.189
_refine_ls_R_factor_all 0.0218
_refine_ls_R_factor_gt 0.0194
_refine_ls_shift/su_max 0.000
_refine_ls_shift/su_mean 0.000
_refine_ls_structure_factor_coef Fsqd
_refine_ls_weighting_details 'calc w=1/[\s^2^(Fo^2^)+(0.0311P)^2^] where P=(Fo^2^+2Fc^2^)/3'
_refine_ls_weighting_scheme calc
_refine_ls_wR_factor_gt 0.0480
_refine_ls_wR_factor_ref 0.0556
_reflns_number_gt 3236
_reflns_number_total 3380
_reflns_threshold_expression I>2\s(I)
_cod_data_source_file tk2103.cif
_cod_data_source_block I
_cod_database_code 2211958
_cod_database_fobs_code 2211958

loop_
_symmetry_equiv_pos_as_xyz
'x, y, z'
'-x, -y, -z'

loop_
_atom_site_type_symbol
_atom_site_label
_atom_site_fract_x
_atom_site_fract_y
_atom_site_fract_z
_atom_site_U_iso_or_equiv
_atom_site_adp_type
_atom_site_calc_flag
_atom_site_refinement_flags
_atom_site_occupancy
C C1 -0.2082(5) 0.8695(4) 0.8971(3) 0.0272(7) Uani d . 1
C C2 -0.1912(5) 1.0093(4) 0.8775(3) 0.0289(8) Uani d . 1
H H1 -0.0887 1.0356 0.8807 0.035 Uiso calc R 1
C C3 -0.3275(5) 1.1109(4) 0.8530(3) 0.0268(7) Uani d . 1
C C4 -0.4814(5) 1.0731(4) 0.8480(3) 0.0323(8) Uani d . 1
H H2 -0.5717 1.1412 0.8305 0.039 Uiso calc R 1
C C5 -0.4990(5) 0.9339(5) 0.8691(3) 0.0357(9) Uani d . 1
H H3 -0.6020 0.9081 0.8663 0.043 Uiso calc R 1
C C6 -0.3634(5) 0.8310(4) 0.8948(3) 0.0326(8) Uani d . 1
H H4 -0.3764 0.7374 0.9102 0.039 Uiso calc R 1
C C7 -0.0566(5) 0.7582(4) 0.9169(3) 0.0310(8) Uani d . 1
C C8 0.1887(6) 1.0826(5) 0.5183(3) 0.0369(9) Uani d . 1
C C9 0.1455(7) 1.0637(6) 0.6272(4) 0.0488(12) Uani d . 1
H H9 0.0655 1.1336 0.6685 0.059 Uiso calc R 1
C C10 0.2226(8) 0.9409(7) 0.6726(4) 0.0568(14) Uani d . 1
H H10 0.1924 0.9307 0.7451 0.068 Uiso calc R 1
C C11 0.3794(7) 0.8532(6) 0.5155(4) 0.0525(12) Uani d . 1
H H11 0.4609 0.7817 0.4768 0.063 Uiso calc R 1
C C12 0.3080(7) 0.9717(6) 0.4620(4) 0.0453(11) Uani d . 1
H H12 0.3392 0.9775 0.3892 0.054 Uiso calc R 1
C C13 0.1063(6) 1.2131(5) 0.4656(3) 0.0372(10) Uani d . 1
C C14 -0.0538(6) 1.2910(5) 0.5067(3) 0.0424(10) Uani d . 1
H H13 -0.1099 1.2663 0.5713 0.051 Uiso calc R 1
C C15 -0.1294(6) 1.4050(5) 0.4514(4) 0.0468(11) Uani d . 1
H H14 -0.2381 1.4539 0.4795 0.056 Uiso calc R 1
C C16 0.1007(7) 1.3789(6) 0.3226(3) 0.0505(12) Uani d . 1
H H15 0.1558 1.4100 0.2598 0.061 Uiso calc R 1
C C17 0.1860(7) 1.2625(5) 0.3714(3) 0.0450(11) Uani d . 1
H H16 0.2955 1.2172 0.3419 0.054 Uiso calc R 1
N N1 0.3383(6) 0.8352(5) 0.6193(4) 0.0552(11) Uani d . 1
N N2 -0.0555(6) 1.4495(4) 0.3597(3) 0.0477(10) Uani d . 1
O O1 0.0872(4) 0.7877(3) 0.8987(3) 0.0461(7) Uani d . 1
O O2 -0.0770(4) 0.6341(3) 0.9488(3) 0.0420(7) Uani d . 1
O O3 -0.4341(4) 1.3750(3) 0.9185(2) 0.0398(7) Uani d . 1
O O4 -0.3510(5) 1.3319(3) 0.7294(2) 0.0487(8) Uani d . 1
O O5 -0.1396(4) 1.3006(4) 0.8471(3) 0.0538(8) Uani d . 1
O O6 0.4130(5) 0.6056(4) 0.7615(3) 0.0545(9) Uani d D 1
H H6 0.402(7) 0.668(4) 0.714(3) 0.060(17) Uiso d D 1
H H5 0.484(6) 0.531(4) 0.735(4) 0.064(18) Uiso d D 1
O O7 0.1772(4) 0.3802(4) 0.8005(2) 0.0416(7) Uani d D 1
H H7 0.086(5) 0.352(7) 0.819(4) 0.09(2) Uiso d D 1
H H8 0.174(6) 0.423(6) 0.742(3) 0.057(16) Uiso d D 1
S S -0.30985(12) 1.29300(10) 0.83358(7) 0.0309(2) Uani d . 1
Pb Pb 0.243824(15) 0.539897(14) 0.933755(10) 0.02885(9) Uani d . 1

loop_
_atom_site_aniso_label
_atom_site_aniso_U_11
_atom_site_aniso_U_22
_atom_site_aniso_U_33
_atom_site_aniso_U_12
_atom_site_aniso_U_13
_atom_site_aniso_U_23
C1 0.0266(19) 0.0212(18) 0.0304(17) 0.0007(15) -0.0027(14) 0.0036(14)
C2 0.0214(18) 0.027(2) 0.0369(18) -0.0021(15) -0.0028(15) -0.0001(15)
C3 0.0268(19) 0.0226(19) 0.0283(16) 0.0003(15) -0.0038(15) 0.0018(14)
C4 0.030(2) 0.031(2) 0.0345(18) -0.0006(17) -0.0082(16) 0.0045(15)
C5 0.031(2) 0.034(2) 0.043(2) -0.0071(18) -0.0088(17) 0.0002(17)
C6 0.036(2) 0.027(2) 0.0352(18) -0.0069(18) -0.0060(16) 0.0037(16)
C7 0.032(2) 0.024(2) 0.0325(18) 0.0022(17) -0.0045(16) 0.0045(15)
C8 0.042(2) 0.038(2) 0.036(2) -0.017(2) -0.0103(18) 0.0083(17)
C9 0.054(3) 0.058(3) 0.034(2) -0.010(3) -0.008(2) 0.010(2)
C10 0.062(3) 0.072(4) 0.043(2) -0.021(3) -0.020(2) 0.021(3)
C11 0.051(3) 0.043(3) 0.066(3) -0.012(2) -0.014(2) 0.005(2)
C12 0.054(3) 0.043(3) 0.040(2) -0.014(2) -0.006(2) 0.0041(19)
C13 0.045(3) 0.041(2) 0.0309(18) -0.019(2) -0.0114(18) 0.0023(17)
C14 0.046(3) 0.046(3) 0.038(2) -0.019(2) -0.0057(19) 0.0053(19)
C15 0.044(3) 0.046(3) 0.053(2) -0.012(2) -0.012(2) 0.002(2)
C16 0.069(4) 0.050(3) 0.034(2) -0.018(3) -0.007(2) 0.007(2)
C17 0.054(3) 0.044(3) 0.034(2) -0.008(2) -0.002(2) 0.0064(18)
N1 0.060(3) 0.053(3) 0.061(2) -0.021(2) -0.025(2) 0.022(2)
N2 0.061(3) 0.039(2) 0.049(2) -0.014(2) -0.020(2) 0.0062(17)
O1 0.0273(15) 0.0363(17) 0.0702(19) -0.0005(13) -0.0038(14) 0.0216(15)
O2 0.0375(16) 0.0268(16) 0.0602(17) -0.0043(13) -0.0086(14) 0.0175(13)
O3 0.0415(17) 0.0300(16) 0.0413(15) 0.0044(14) -0.0019(13) -0.0053(12)
O4 0.071(2) 0.0335(17) 0.0364(14) -0.0017(16) -0.0045(15) 0.0094(12)
O5 0.0338(17) 0.0342(18) 0.094(2) -0.0098(14) -0.0102(17) 0.0125(17)
O6 0.054(2) 0.038(2) 0.059(2) 0.0069(18) 0.0040(17) 0.0206(17)
O7 0.0358(17) 0.0441(19) 0.0461(17) -0.0118(15) -0.0066(14) 0.0067(14)
S 0.0295(5) 0.0208(5) 0.0383(5) 0.0010(4) -0.0022(4) 0.0039(4)
Pb 0.02344(11) 0.02329(11) 0.03851(11) -0.00113(6) -0.00640(6) 0.00609(6)

loop_
_atom_type_symbol
_atom_type_description
_atom_type_scat_dispersion_real
_atom_type_scat_dispersion_imag
_atom_type_scat_source
C C 0.0033 0.0016 'International Tables Vol C Tables 4.2.6.8 and 6.1.1.4'
H H 0.0000 0.0000 'International Tables Vol C Tables 4.2.6.8 and 6.1.1.4'
N N 0.0061 0.0033 'International Tables Vol C Tables 4.2.6.8 and 6.1.1.4'
O O 0.0106 0.0060 'International Tables Vol C Tables 4.2.6.8 and 6.1.1.4'
S S 0.1246 0.1234 'International Tables Vol C Tables 4.2.6.8 and 6.1.1.4'
Pb Pb -3.3944 10.1111 'International Tables Vol C Tables 4.2.6.8 and 6.1.1.4'

loop_
_geom_angle_atom_site_label_1
_geom_angle_atom_site_label_2
_geom_angle_atom_site_label_3
_geom_angle_site_symmetry_1
_geom_angle_site_symmetry_3
_geom_angle
_geom_angle_publ_flag
C2 C1 C6 . . 120.0(4) ?
C2 C1 C7 . . 119.4(3) ?
C6 C1 C7 . . 120.6(3) ?
C1 C2 C3 . . 119.8(3) ?
C1 C2 H1 . . 120.1 ?
C3 C2 H1 . . 120.1 ?
C2 C3 C4 . . 120.7(4) ?
C2 C3 S . . 120.1(3) ?
C4 C3 S . . 119.1(3) ?
C5 C4 C3 . . 119.4(4) ?
C5 C4 H2 . . 120.3 ?
C3 C4 H2 . . 120.3 ?
C4 C5 C6 . . 120.5(4) ?
C4 C5 H3 . . 119.8 ?
C6 C5 H3 . . 119.8 ?
C5 C6 C1 . . 119.5(4) ?
C5 C6 H4 . . 120.2 ?
C1 C6 H4 . . 120.2 ?
O1 C7 O2 . . 121.3(4) ?
O1 C7 C1 . . 119.5(4) ?
O2 C7 C1 . . 119.3(4) ?
C12 C8 C9 . . 116.7(5) ?
C12 C8 C13 . . 122.2(4) ?
C9 C8 C13 . . 121.1(4) ?
C10 C9 C8 . . 119.3(5) ?
C10 C9 H9 . . 120.4 ?
C8 C9 H9 . . 120.4 ?
N1 C10 C9 . . 124.3(5) ?
N1 C10 H10 . . 117.9 ?
C9 C10 H10 . . 117.9 ?
N1 C11 C12 . . 123.9(6) ?
N1 C11 H11 . . 118.1 ?
C12 C11 H11 . . 118.1 ?
C11 C12 C8 . . 119.4(5) ?
C11 C12 H12 . . 120.3 ?
C8 C12 H12 . . 120.3 ?
C14 C13 C17 . . 116.6(4) ?
C14 C13 C8 . . 121.9(4) ?
C17 C13 C8 . . 121.5(4) ?
C15 C14 C13 . . 119.7(4) ?
C15 C14 H13 . . 120.1 ?
C13 C14 H13 . . 120.1 ?
N2 C15 C14 . . 123.7(5) ?
N2 C15 H14 . . 118.1 ?
C14 C15 H14 . . 118.1 ?
N2 C16 C17 . . 123.9(5) ?
N2 C16 H15 . . 118.0 ?
C17 C16 H15 . . 118.0 ?
C16 C17 C13 . . 119.3(5) ?
C16 C17 H16 . . 120.3 ?
C13 C17 H16 . . 120.3 ?
C11 N1 C10 . . 116.5(5) ?
C16 N2 C15 . . 116.6(4) ?
C7 O1 Pb . . 95.4(2) ?
C7 O2 Pb . . 91.8(2) ?
C7 O2 Pb . 2_567 152.7(3) ?
Pb O2 Pb . 2_567 110.41(11) ?
S O3 Pb . 1_465 135.60(17) ?
Pb O6 H6 . . 139(4) ?
Pb O6 H5 . . 109(3) ?
H6 O6 H5 . . 108(3) ?
Pb O7 H7 . . 114(5) ?
Pb O7 H8 . . 110(4) ?
H7 O7 H8 . . 109(3) ?
O5 S O4 . . 114.8(2) ?
O5 S O3 . . 110.5(2) ?
O4 S O3 . . 112.0(2) ?
O5 S C3 . . 106.67(19) ?
O4 S C3 . . 107.18(18) ?
O3 S C3 . . 105.05(18) ?
O1 Pb O2 . . 51.41(10) yes
O1 Pb O2 . 2_567 118.59(11) yes
O1 Pb O3 . 1_645 141.79(10) yes
O1 Pb O3 . 2_577 96.80(11) yes
O1 Pb O6 . . 76.72(12) yes
O1 Pb O7 . . 105.00(11) yes
O2 Pb O2 . 2_567 69.59(11) yes
O2 Pb O3 . 1_645 166.11(10) yes
O2 Pb O3 . 2_577 121.90(10) yes
O2 Pb O6 . . 113.72(12) yes
O2 Pb O7 . . 79.65(11) yes
O2 Pb O3 2_567 1_645 98.79(10) yes
O2 Pb O3 2_567 2_577 100.95(10) yes
O2 Pb O6 2_567 . 152.37(12) yes
O2 Pb O7 2_567 . 76.48(11) yes
O3 Pb O3 1_645 2_577 66.64(11) yes
O3 Pb O6 1_645 . 72.88(11) yes
O3 Pb O7 1_645 . 90.41(11) yes
O3 Pb O6 2_577 . 99.63(12) yes
O3 Pb O7 2_577 . 156.45(10) yes
O6 Pb O7 . . 77.27(13) yes

loop_
_geom_bond_atom_site_label_1
_geom_bond_atom_site_label_2
_geom_bond_site_symmetry_2
_geom_bond_distance
_geom_bond_publ_flag
C1 C2 . 1.376(5) ?
C1 C6 . 1.397(5) ?
C1 C7 . 1.505(5) ?
C2 C3 . 1.389(5) ?
C2 H1 . 0.9300 ?
C3 C4 . 1.390(6) ?
C3 S . 1.773(4) ?
C4 C5 . 1.375(6) ?
C4 H2 . 0.9300 ?
C5 C6 . 1.396(6) ?
C5 H3 . 0.9300 ?
C6 H4 . 0.9300 ?
C7 O1 . 1.250(5) ?
C7 O2 . 1.275(5) ?
C8 C12 . 1.395(7) ?
C8 C9 . 1.400(6) ?
C8 C13 . 1.489(6) ?
C9 C10 . 1.373(8) ?
C9 H9 . 0.9300 ?
C10 N1 . 1.335(8) ?
C10 H10 . 0.9300 ?
C11 N1 . 1.334(7) ?
C11 C12 . 1.380(7) ?
C11 H11 . 0.9300 ?
C12 H12 . 0.9300 ?
C13 C14 . 1.388(7) ?
C13 C17 . 1.398(6) ?
C14 C15 . 1.376(7) ?
C14 H13 . 0.9300 ?
C15 N2 . 1.335(6) ?
C15 H14 . 0.9300 ?
C16 N2 . 1.329(7) ?
C16 C17 . 1.377(7) ?
C16 H15 . 0.9300 ?
C17 H16 . 0.9300 ?
Pb O1 . 2.504(3) yes
Pb O2 . 2.567(4) yes
Pb O2 2_567 2.654(3) yes
Pb O3 1_645 2.749(4) yes
Pb O3 2_577 2.856(3) yes
O2 Pb 2_567 2.654(3) ?
O3 S . 1.469(3) ?
O3 Pb 1_465 2.749(4) ?
O4 S . 1.451(3) ?
O5 S . 1.447(3) ?
Pb O6 . 2.549(4) yes
O6 H6 . 0.841(19) ?
O6 H5 . 0.855(19) ?
Pb O7 . 2.492(3) yes
O7 H7 . 0.844(19) ?
O7 H8 . 0.846(19) ?
O3 Pb 1_465 2.749(4) ?

loop_
_geom_hbond_atom_site_label_D
_geom_hbond_atom_site_label_H
_geom_hbond_atom_site_label_A
_geom_hbond_site_symmetry_A
_geom_hbond_distance_DH
_geom_hbond_distance_HA
_geom_hbond_distance_DA
_geom_hbond_angle_DHA
O6 H6 N1 . 0.842(19) 2.02(2) 2.849(6) 170(5)
O7 H8 N2 2_576 0.846(19) 1.99(3) 2.773(5) 153(5)

loop_
_geom_torsion_atom_site_label_1
_geom_torsion_atom_site_label_2
_geom_torsion_atom_site_label_3
_geom_torsion_atom_site_label_4
_geom_torsion_site_symmetry_1
_geom_torsion_site_symmetry_4
_geom_torsion
C6 C1 C2 C3 . . -1.5(5)
C7 C1 C2 C3 . . 176.2(3)
C1 C2 C3 C4 . . 0.0(5)
C1 C2 C3 S . . 177.1(3)
C2 C3 C4 C5 . . 1.0(5)
S C3 C4 C5 . . -176.2(3)
C3 C4 C5 C6 . . -0.4(6)
C4 C5 C6 C1 . . -1.1(6)
C2 C1 C6 C5 . . 2.0(5)
C7 C1 C6 C5 . . -175.6(3)
C2 C1 C7 O1 . . -11.4(5)
C6 C1 C7 O1 . . 166.3(4)
C2 C1 C7 O2 . . 170.7(3)
C6 C1 C7 O2 . . -11.6(5)
C12 C8 C9 C10 . . 0.9(7)
C13 C8 C9 C10 . . 179.1(5)
C8 C9 C10 N1 . . -0.2(9)
N1 C11 C12 C8 . . 1.7(8)
C9 C8 C12 C11 . . -1.6(7)
C13 C8 C12 C11 . . -179.8(4)
C12 C8 C13 C14 . . 152.5(4)
C9 C8 C13 C14 . . -25.5(6)
C12 C8 C13 C17 . . -26.7(6)
C9 C8 C13 C17 . . 155.2(4)
C17 C13 C14 C15 . . 3.7(6)
C8 C13 C14 C15 . . -175.6(4)
C13 C14 C15 N2 . . -1.8(7)
N2 C16 C17 C13 . . 0.1(8)
C14 C13 C17 C16 . . -2.9(6)
C8 C13 C17 C16 . . 176.4(4)
C12 C11 N1 C10 . . -1.0(8)
C9 C10 N1 C11 . . 0.2(8)
C17 C16 N2 C15 . . 1.9(7)
C14 C15 N2 C16 . . -1.0(7)
O2 C7 O1 Pb . . 3.8(4)
C1 C7 O1 Pb . . -174.0(3)
O1 C7 O2 Pb . . -3.7(4)
C1 C7 O2 Pb . . 174.2(3)
O1 C7 O2 Pb . 2_567 141.7(5)
C1 C7 O2 Pb . 2_567 -40.5(7)
Pb O3 S O5 1_465 . 145.2(2)
Pb O3 S O4 1_465 . 15.9(3)
Pb O3 S C3 1_465 . -100.1(3)
C2 C3 S O5 . . 0.8(4)
C4 C3 S O5 . . 178.0(3)
C2 C3 S O4 . . 124.1(3)
C4 C3 S O4 . . -58.6(3)
C2 C3 S O3 . . -116.5(3)
C4 C3 S O3 . . 60.7(3)
C7 O1 Pb O7 . . 61.1(3)
C7 O1 Pb O6 . . 133.8(3)
C7 O1 Pb O2 . . -2.1(2)
C7 O1 Pb O2 . 2_567 -21.5(3)
C7 O1 Pb O3 . 1_645 171.7(2)
C7 O1 Pb O3 . 2_577 -127.9(2)
C7 O2 Pb O7 . . -116.8(2)
Pb O2 Pb O7 2_567 . 79.31(13)
C7 O2 Pb O1 . . 2.0(2)
Pb O2 Pb O1 2_567 . -161.85(19)
C7 O2 Pb O6 . . -45.8(3)
Pb O2 Pb O6 2_567 . 150.34(13)
C7 O2 Pb O2 . 2_567 163.9(3)
Pb O2 Pb O2 2_567 2_567 0.0
C7 O2 Pb O3 . 1_645 -161.7(3)
Pb O2 Pb O3 2_567 1_645 34.4(4)
C7 O2 Pb O3 . 2_577 73.5(3)
Pb O2 Pb O3 2_567 2_577 -90.41(13)
